data_7224605
loop_
_publ_author_name
'Gao, Chao-Ying'
'Wang, Dan'
'Li, Jian-Ping'
'Wang, Yuan'
'Yang, Weiting'

_publ_section_title
;
 Assemblies of metal--organic frameworks based on a tetrapodal linker for
 luminescence sensing of tetrahydrofuran
;
_journal_issue 16
_journal_name_full CrystEngComm
_journal_page_first 2857
_journal_paper_doi 10.1039/C6CE00169F
_journal_volume 18
_journal_year 2016
_chemical_formula_sum 'C31 H23 Co2 N O13 Si'
_chemical_formula_weight 763.45
_chemical_name_systematic
; 
 ? 
;
_space_group_IT_number 14
_symmetry_cell_setting monoclinic
_symmetry_space_group_name_Hall '-P 2ybc'
_symmetry_space_group_name_H-M 'P 1 21/c 1'
_atom_sites_solution_hydrogens geom
_atom_sites_solution_primary direct
_atom_sites_solution_secondary difmap
_audit_creation_method SHELXL-97
_audit_update_record
;
2015-10-19 deposited with the CCDC.
2016-03-14 downloaded from the CCDC.
;
_cell_angle_alpha 90.00
_cell_angle_beta 91.331(2)
_cell_angle_gamma 90.00
_cell_formula_units_Z 4
_cell_length_a 10.4707(9)
_cell_length_b 24.487(2)
_cell_length_c 17.3547(16)
_cell_measurement_temperature 296(2)
_cell_volume 4448.5(7)
_computing_structure_refinement 'SHELXL-97 (Sheldrick, 1997)'
_computing_structure_solution 'SHELXS-97 (Sheldrick, 1990)'
_diffrn_ambient_temperature 296(2)
_diffrn_measured_fraction_theta_full 0.996
_diffrn_measured_fraction_theta_max 0.996
_diffrn_measurement_device_type 'CCD area detector'
_diffrn_radiation_monochromator graphite
_diffrn_radiation_source 'fine-focus sealed tube'
_diffrn_radiation_type MoK\a
_diffrn_radiation_wavelength 0.71073
_diffrn_reflns_av_R_equivalents 0.0562
_diffrn_reflns_av_sigmaI/netI 0.0661
_diffrn_reflns_limit_h_max 12
_diffrn_reflns_limit_h_min -12
_diffrn_reflns_limit_k_max 24
_diffrn_reflns_limit_k_min -30
_diffrn_reflns_limit_l_max 21
_diffrn_reflns_limit_l_min -21
_diffrn_reflns_number 27968
_diffrn_reflns_theta_full 26.11
_diffrn_reflns_theta_max 26.11
_diffrn_reflns_theta_min 1.44
_exptl_absorpt_coefficient_mu 0.822
_exptl_absorpt_correction_T_max 0.789
_exptl_absorpt_correction_T_min 0.725
_exptl_absorpt_correction_type multi-scan
_exptl_absorpt_process_details sadabs
_exptl_crystal_colour purple
_exptl_crystal_density_diffrn 1.140
_exptl_crystal_density_method 'not measured'
_exptl_crystal_description block
_exptl_crystal_F_000 1552
_exptl_crystal_size_max 0.3
_exptl_crystal_size_mid 0.27
_exptl_crystal_size_min 0.25
_platon_squeeze_details
;
;
_refine_diff_density_max 1.416
_refine_diff_density_min -0.707
_refine_diff_density_rms 0.076
_refine_ls_extinction_method none
_refine_ls_goodness_of_fit_ref 0.960
_refine_ls_hydrogen_treatment constr
_refine_ls_matrix_type full
_refine_ls_number_parameters 434
_refine_ls_number_reflns 8804
_refine_ls_number_restraints 0
_refine_ls_restrained_S_all 0.960
_refine_ls_R_factor_all 0.0745
_refine_ls_R_factor_gt 0.0501
_refine_ls_shift/su_max 0.003
_refine_ls_shift/su_mean 0.000
_refine_ls_structure_factor_coef Fsqd
_refine_ls_weighting_details 'calc w=1/[\s^2^(Fo^2^)+(0.0768P)^2^+0.0000P] where P=(Fo^2^+2Fc^2^)/3'
_refine_ls_weighting_scheme calc
_refine_ls_wR_factor_gt 0.1282
_refine_ls_wR_factor_ref 0.1376
_reflns_number_gt 5935
_reflns_number_total 8804
_reflns_threshold_expression >2sigma(I)
_cod_data_source_file c6ce00169f2.cif
_cod_data_source_block 1-sr
_cod_depositor_comments
;
The following automatic conversions were performed:

'_symmetry_cell_setting' value 'Monoclinic' changed to 'monoclinic'
according to
/usr/data/users/saulius/crontab/automatic-downloads/rss-feeds/RSC/lib/dictionaries/cif_core.dic
dictionary named 'cif_core.dic' version 2.4.2 from 2011-04-26.

Automatic conversion script
Id: cif_fix_values 4268 2015-11-12 08:31:59Z antanas 

 Adding full bibliography for 7224603--7224607.cif.
;
_cod_original_sg_symbol_H-M P21/c
_cod_database_code 7224605

loop_
_symmetry_equiv_pos_as_xyz
'x, y, z'
'-x, y+1/2, -z+1/2'
'-x, -y, -z'
'x, -y-1/2, z-1/2'

loop_
_atom_site_label
_atom_site_type_symbol
_atom_site_fract_x
_atom_site_fract_y
_atom_site_fract_z
_atom_site_U_iso_or_equiv
_atom_site_adp_type
_atom_site_occupancy
_atom_site_symmetry_multiplicity
_atom_site_calc_flag
_atom_site_refinement_flags
Co1 Co 0.60885(4) 0.468712(17) 0.37044(2) 0.02692(13) Uani 1 1 d .
Co2 Co 0.58668(4) 0.392850(18) 0.19479(3) 0.03261(14) Uani 1 1 d .
Si1 Si 1.01849(8) 0.67911(3) 0.23220(5) 0.0232(2) Uani 1 1 d .
O1 O 0.7116(2) 0.50623(10) 0.28617(15) 0.0458(7) Uani 1 1 d .
O2 O 0.7144(3) 0.45313(11) 0.18249(16) 0.0579(8) Uani 1 1 d .
O3 O 1.3105(3) 0.85218(11) 0.22575(16) 0.0531(7) Uani 1 1 d .
O4 O 1.2701(2) 0.90232(10) 0.12051(15) 0.0435(6) Uani 1 1 d .
O5 O 1.4860(2) 0.53665(9) 0.37459(14) 0.0363(6) Uani 1 1 d .
O6 O 1.3591(3) 0.51753(11) 0.27448(17) 0.0580(8) Uani 1 1 d .
O7 O 0.5502(3) 0.83587(12) 0.32047(16) 0.0538(8) Uani 1 1 d .
O8 O 0.6491(3) 0.83593(11) 0.20891(15) 0.0508(7) Uani 1 1 d .
O9 O 0.48258(19) 0.42993(9) 0.28674(13) 0.0314(5) Uani 1 1 d .
O10 O 0.7195(2) 0.51044(10) 0.45502(15) 0.0442(6) Uani 1 1 d .
O11 O 0.4751(4) 0.4418(2) 0.1096(3) 0.1290(18) Uani 1 1 d .
O12 O 0.5036(3) 0.43311(10) 0.45909(14) 0.0488(7) Uani 1 1 d .
O13 O 0.6696(3) 0.35337(12) 0.09863(17) 0.0643(9) Uani 1 1 d .
C1 C 0.9690(3) 0.61374(12) 0.18459(19) 0.0277(7) Uani 1 1 d .
C2 C 1.0254(4) 0.59648(15) 0.1186(2) 0.0467(10) Uani 1 1 d .
H2A H 1.0853 0.6188 0.0955 0.056 Uiso 1 1 calc R
C3 C 0.9955(5) 0.54657(17) 0.0854(2) 0.0607(13) Uani 1 1 d .
H3 H 1.0357 0.5354 0.0409 0.073 Uiso 1 1 calc R
C4 C 0.9054(4) 0.51339(16) 0.1190(2) 0.0517(11) Uani 1 1 d .
H4 H 0.8839 0.4801 0.0964 0.062 Uiso 1 1 calc R
C5 C 0.8477(3) 0.52927(13) 0.18515(19) 0.0317(8) Uani 1 1 d .
C6 C 0.8804(3) 0.57905(13) 0.21783(18) 0.0282(7) Uani 1 1 d .
H6A H 0.8421 0.5896 0.2633 0.034 Uiso 1 1 calc R
C7 C 0.7494(3) 0.49320(14) 0.2217(2) 0.0331(8) Uani 1 1 d .
C8 C 1.0617(3) 0.73149(12) 0.15944(18) 0.0257(7) Uani 1 1 d .
C9 C 1.1427(3) 0.77364(13) 0.18139(19) 0.0295(7) Uani 1 1 d .
H9 H 1.1791 0.7733 0.2308 0.035 Uiso 1 1 calc R
C10 C 1.1717(3) 0.81677(13) 0.13198(19) 0.0296(7) Uani 1 1 d .
C11 C 1.1194(4) 0.81649(16) 0.0585(2) 0.0438(9) Uani 1 1 d .
H11 H 1.1379 0.8447 0.0246 0.053 Uiso 1 1 calc R
C12 C 1.0399(4) 0.77466(17) 0.0348(2) 0.0593(12) Uani 1 1 d .
H12 H 1.0063 0.7744 -0.0152 0.071 Uiso 1 1 calc R
C13 C 1.0100(4) 0.73340(16) 0.0848(2) 0.0485(10) Uani 1 1 d .
H13 H 0.9540 0.7061 0.0684 0.058 Uiso 1 1 calc R
C14 C 1.2582(3) 0.86073(14) 0.1615(2) 0.0340(8) Uani 1 1 d .
C15 C 1.1594(3) 0.66399(13) 0.29691(18) 0.0268(7) Uani 1 1 d .
C16 C 1.2258(3) 0.61439(12) 0.29035(19) 0.0280(7) Uani 1 1 d .
H16 H 1.1965 0.5886 0.2548 0.034 Uiso 1 1 calc R
C17 C 1.3336(3) 0.60272(13) 0.33508(19) 0.0295(7) Uani 1 1 d .
C18 C 1.3794(3) 0.64136(14) 0.3861(2) 0.0372(8) Uani 1 1 d .
H18 H 1.4534 0.6345 0.4152 0.045 Uiso 1 1 calc R
C19 C 1.3156(4) 0.69032(15) 0.3944(2) 0.0441(9) Uani 1 1 d .
H19 H 1.3466 0.7162 0.4292 0.053 Uiso 1 1 calc R
C20 C 1.2055(3) 0.70105(14) 0.3509(2) 0.0371(8) Uani 1 1 d .
H20 H 1.1620 0.7337 0.3582 0.044 Uiso 1 1 calc R
C21 C 1.3973(3) 0.54799(14) 0.3270(2) 0.0336(8) Uani 1 1 d .
C22 C 0.8828(3) 0.70636(13) 0.28939(19) 0.0276(7) Uani 1 1 d .
C23 C 0.8481(4) 0.68231(15) 0.3585(2) 0.0417(9) Uani 1 1 d .
H23 H 0.8964 0.6534 0.3781 0.050 Uiso 1 1 calc R
C24 C 0.7450(4) 0.70010(17) 0.3981(2) 0.0510(11) Uani 1 1 d .
H24 H 0.7228 0.6828 0.4436 0.061 Uiso 1 1 calc R
C25 C 0.6739(4) 0.74337(17) 0.3710(2) 0.0480(10) Uani 1 1 d .
H25 H 0.6040 0.7555 0.3983 0.058 Uiso 1 1 calc R
C26 C 0.7056(3) 0.76897(15) 0.3033(2) 0.0389(9) Uani 1 1 d .
C27 C 0.8098(3) 0.75031(13) 0.2626(2) 0.0328(8) Uani 1 1 d .
H27 H 0.8311 0.7674 0.2168 0.039 Uiso 1 1 calc R
C28 C 0.6293(3) 0.81712(15) 0.2746(2) 0.0409(9) Uani 1 1 d .
C29 C 0.7880(4) 0.48974(17) 0.5042(2) 0.0433(9) Uani 1 1 d .
H29A H 0.7925 0.4518 0.5052 0.052 Uiso 1 1 calc R
C30 C 0.9348(4) 0.4887(2) 0.6129(3) 0.0743(15) Uani 1 1 d .
H30A H 0.9337 0.4502 0.6027 0.111 Uiso 1 1 calc R
H30B H 0.9022 0.4955 0.6632 0.111 Uiso 1 1 calc R
H30C H 1.0208 0.5021 0.6105 0.111 Uiso 1 1 calc R
C31 C 0.8470(6) 0.5751(2) 0.5592(3) 0.0954(19) Uani 1 1 d .
H31A H 0.7970 0.5880 0.5157 0.143 Uiso 1 1 calc R
H31B H 0.9310 0.5907 0.5578 0.143 Uiso 1 1 calc R
H31C H 0.8067 0.5858 0.6060 0.143 Uiso 1 1 calc R
N1 N 0.8561(3) 0.51638(15) 0.55607(19) 0.0498(8) Uani 1 1 d .

loop_
_atom_site_aniso_label
_atom_site_aniso_U_11
_atom_site_aniso_U_22
_atom_site_aniso_U_33
_atom_site_aniso_U_23
_atom_site_aniso_U_13
_atom_site_aniso_U_12
Co1 0.0277(2) 0.0200(2) 0.0332(2) -0.00134(18) 0.00273(19) 0.00436(18)
Co2 0.0313(3) 0.0247(3) 0.0419(3) -0.0015(2) 0.0010(2) -0.0072(2)
Si1 0.0226(4) 0.0144(4) 0.0325(5) 0.0012(3) 0.0000(4) -0.0005(3)
O1 0.0532(15) 0.0394(15) 0.0456(15) -0.0083(12) 0.0188(13) -0.0189(13)
O2 0.0753(19) 0.0423(16) 0.0570(17) -0.0201(14) 0.0188(15) -0.0374(15)
O3 0.0691(18) 0.0390(16) 0.0502(17) 0.0104(13) -0.0187(15) -0.0256(14)
O4 0.0489(15) 0.0305(14) 0.0507(15) 0.0108(12) -0.0048(12) -0.0190(12)
O5 0.0389(13) 0.0245(12) 0.0453(14) -0.0034(11) -0.0055(11) 0.0130(11)
O6 0.0728(19) 0.0375(15) 0.0622(18) -0.0183(14) -0.0301(16) 0.0296(14)
O7 0.0507(16) 0.0580(18) 0.0530(16) 0.0098(14) 0.0097(14) 0.0311(14)
O8 0.0603(17) 0.0450(16) 0.0474(16) 0.0095(13) 0.0077(14) 0.0222(14)
O9 0.0260(12) 0.0267(12) 0.0413(13) -0.0030(10) -0.0006(10) 0.0024(10)
O10 0.0473(15) 0.0356(14) 0.0491(16) -0.0073(12) -0.0103(13) 0.0062(12)
O11 0.087(3) 0.199(5) 0.100(3) 0.011(3) -0.026(2) -0.009(3)
O12 0.0685(18) 0.0365(15) 0.0419(15) 0.0049(12) 0.0166(14) 0.0001(13)
O13 0.0706(19) 0.062(2) 0.0608(19) -0.0212(16) 0.0158(16) -0.0190(17)
C1 0.0282(16) 0.0203(16) 0.0346(18) -0.0028(14) 0.0010(14) -0.0025(14)
C2 0.057(2) 0.035(2) 0.050(2) -0.0045(18) 0.023(2) -0.0168(19)
C3 0.090(3) 0.041(2) 0.052(2) -0.019(2) 0.039(2) -0.025(2)
C4 0.073(3) 0.032(2) 0.051(2) -0.0163(18) 0.020(2) -0.025(2)
C5 0.0365(18) 0.0224(17) 0.0362(19) 0.0001(14) 0.0035(15) -0.0072(14)
C6 0.0294(17) 0.0233(17) 0.0321(17) -0.0015(14) 0.0027(14) -0.0054(14)
C7 0.0347(18) 0.0246(18) 0.040(2) 0.0044(15) 0.0002(16) -0.0040(15)
C8 0.0272(16) 0.0185(16) 0.0312(17) 0.0052(13) -0.0020(14) -0.0032(13)
C9 0.0325(17) 0.0236(17) 0.0322(18) 0.0004(14) -0.0027(15) -0.0019(14)
C10 0.0271(16) 0.0243(17) 0.0377(19) 0.0050(14) 0.0041(15) -0.0022(14)
C11 0.054(2) 0.037(2) 0.040(2) 0.0121(17) -0.0065(18) -0.0161(18)
C12 0.086(3) 0.051(3) 0.039(2) 0.0164(19) -0.022(2) -0.032(2)
C13 0.059(2) 0.039(2) 0.047(2) 0.0061(18) -0.013(2) -0.022(2)
C14 0.0333(18) 0.0262(19) 0.042(2) 0.0040(16) 0.0026(16) -0.0083(15)
C15 0.0276(16) 0.0216(16) 0.0311(17) 0.0015(13) -0.0006(14) -0.0006(13)
C16 0.0326(17) 0.0170(16) 0.0344(18) -0.0018(13) 0.0004(14) 0.0028(14)
C17 0.0328(17) 0.0216(17) 0.0340(18) 0.0018(14) -0.0005(15) 0.0061(14)
C18 0.0373(19) 0.032(2) 0.042(2) 0.0008(16) -0.0132(16) 0.0066(16)
C19 0.055(2) 0.029(2) 0.048(2) -0.0121(17) -0.0181(19) 0.0036(18)
C20 0.045(2) 0.0217(18) 0.044(2) -0.0047(15) -0.0067(17) 0.0096(16)
C21 0.0347(19) 0.0253(18) 0.041(2) 0.0029(16) -0.0002(16) 0.0078(15)
C22 0.0263(16) 0.0203(16) 0.0361(18) -0.0004(14) 0.0002(14) 0.0027(13)
C23 0.043(2) 0.033(2) 0.049(2) 0.0074(17) 0.0009(18) 0.0137(17)
C24 0.055(2) 0.057(3) 0.041(2) 0.016(2) 0.014(2) 0.015(2)
C25 0.045(2) 0.054(3) 0.044(2) 0.0086(19) 0.0098(18) 0.018(2)
C26 0.0356(19) 0.035(2) 0.046(2) -0.0021(17) 0.0007(17) 0.0129(16)
C27 0.0322(17) 0.0287(18) 0.0377(19) 0.0010(15) 0.0052(15) 0.0076(15)
C28 0.0349(19) 0.038(2) 0.049(2) 0.0008(18) -0.0038(18) 0.0111(17)
C29 0.042(2) 0.040(2) 0.049(2) -0.0003(19) 0.0056(19) 0.0047(18)
C30 0.059(3) 0.107(4) 0.056(3) 0.013(3) -0.007(2) -0.007(3)
C31 0.127(5) 0.064(4) 0.094(4) -0.003(3) -0.042(4) -0.023(4)
N1 0.0460(19) 0.057(2) 0.0462(19) -0.0022(17) -0.0113(16) -0.0087(17)

loop_
_atom_type_symbol
_atom_type_description
_atom_type_scat_dispersion_real
_atom_type_scat_dispersion_imag
_atom_type_scat_source
C C 0.0033 0.0016 'International Tables Vol C Tables 4.2.6.8 and 6.1.1.4'
H H 0.0000 0.0000 'International Tables Vol C Tables 4.2.6.8 and 6.1.1.4'
N N 0.0061 0.0033 'International Tables Vol C Tables 4.2.6.8 and 6.1.1.4'
O O 0.0106 0.0060 'International Tables Vol C Tables 4.2.6.8 and 6.1.1.4'
Si Si 0.0817 0.0704 'International Tables Vol C Tables 4.2.6.8 and 6.1.1.4'
Co Co 0.3494 0.9721 'International Tables Vol C Tables 4.2.6.8 and 6.1.1.4'

loop_
_geom_angle_atom_site_label_1
_geom_angle_atom_site_label_2
_geom_angle_atom_site_label_3
_geom_angle
_geom_angle_site_symmetry_1
_geom_angle_site_symmetry_3
O1 Co1 O4 94.35(11) . 2_745
O1 Co1 O12 177.81(10) . .
O4 Co1 O12 87.08(10) 2_745 .
O1 Co1 O5 90.08(10) . 1_455
O4 Co1 O5 173.68(10) 2_745 1_455
O12 Co1 O5 88.37(10) . 1_455
O1 Co1 O10 89.47(10) . .
O4 Co1 O10 90.13(10) 2_745 .
O12 Co1 O10 88.88(11) . .
O5 Co1 O10 85.39(10) 1_455 .
O1 Co1 O9 92.30(9) . .
O4 Co1 O9 94.01(9) 2_745 .
O12 Co1 O9 89.24(10) . .
O5 Co1 O9 90.31(9) 1_455 .
O10 Co1 O9 175.36(9) . .
O3 Co2 O2 95.18(13) 2_745 .
O3 Co2 O7 96.66(12) 2_745 2_645
O2 Co2 O7 165.94(12) . 2_645
O3 Co2 O13 95.26(12) 2_745 .
O2 Co2 O13 88.03(11) . .
O7 Co2 O13 83.36(11) 2_645 .
O3 Co2 O9 88.43(10) 2_745 .
O2 Co2 O9 96.82(9) . .
O7 Co2 O9 91.06(10) 2_645 .
O13 Co2 O9 173.63(10) . .
O3 Co2 O11 177.15(16) 2_745 .
O2 Co2 O11 82.73(16) . .
O7 Co2 O11 85.67(16) 2_645 .
O13 Co2 O11 86.63(16) . .
O9 Co2 O11 89.89(14) . .
C8 Si1 C15 110.04(14) . .
C8 Si1 C1 111.06(15) . .
C15 Si1 C1 107.62(15) . .
C8 Si1 C22 108.23(14) . .
C15 Si1 C22 110.45(14) . .
C1 Si1 C22 109.45(14) . .
C7 O1 Co1 135.5(2) . .
C7 O2 Co2 135.3(2) . .
C14 O3 Co2 138.7(2) . 2_755
C14 O4 Co1 131.8(2) . 2_755
C21 O5 Co1 126.4(2) . 1_655
C28 O7 Co2 130.7(3) . 2_655
Co2 O9 Co1 111.78(9) . .
C29 O10 Co1 126.3(3) . .
C2 C1 C6 117.6(3) . .
C2 C1 Si1 120.9(2) . .
C6 C1 Si1 121.3(2) . .
C1 C2 C3 121.5(3) . .
C2 C3 C4 119.6(3) . .
C5 C4 C3 120.4(3) . .
C4 C5 C6 119.0(3) . .
C4 C5 C7 120.4(3) . .
C6 C5 C7 120.6(3) . .
C5 C6 C1 121.9(3) . .
O1 C7 O2 127.0(3) . .
O1 C7 C5 117.7(3) . .
O2 C7 C5 115.3(3) . .
C9 C8 C13 116.9(3) . .
C9 C8 Si1 118.9(2) . .
C13 C8 Si1 123.9(2) . .
C8 C9 C10 122.4(3) . .
C11 C10 C9 118.5(3) . .
C11 C10 C14 123.2(3) . .
C9 C10 C14 118.3(3) . .
C10 C11 C12 120.3(3) . .
C13 C12 C11 120.3(4) . .
C12 C13 C8 121.5(3) . .
O3 C14 O4 126.7(3) . .
O3 C14 C10 115.9(3) . .
O4 C14 C10 117.4(3) . .
C20 C15 C16 117.1(3) . .
C20 C15 Si1 122.4(2) . .
C16 C15 Si1 120.5(2) . .
C17 C16 C15 122.1(3) . .
C18 C17 C16 119.1(3) . .
C18 C17 C21 121.6(3) . .
C16 C17 C21 119.2(3) . .
C17 C18 C19 120.1(3) . .
C18 C19 C20 120.4(3) . .
C15 C20 C19 121.1(3) . .
O6 C21 O5 124.8(3) . .
O6 C21 C17 118.0(3) . .
O5 C21 C17 117.2(3) . .
C23 C22 C27 117.5(3) . .
C23 C22 Si1 121.4(2) . .
C27 C22 Si1 121.0(2) . .
C24 C23 C22 121.6(3) . .
C23 C24 C25 120.2(3) . .
C24 C25 C26 120.3(3) . .
C25 C26 C27 119.4(3) . .
C25 C26 C28 120.1(3) . .
C27 C26 C28 120.5(3) . .
C26 C27 C22 121.0(3) . .
O7 C28 O8 124.8(3) . .
O7 C28 C26 115.7(3) . .
O8 C28 C26 119.5(3) . .
O10 C29 N1 125.4(4) . .
C29 N1 C30 122.0(4) . .
C29 N1 C31 119.1(4) . .
C30 N1 C31 118.8(4) . .

loop_
_geom_bond_atom_site_label_1
_geom_bond_atom_site_label_2
_geom_bond_distance
_geom_bond_site_symmetry_2
Co1 O1 2.052(2) .
Co1 O4 2.065(2) 2_745
Co1 O12 2.102(2) .
Co1 O5 2.105(2) 1_455
Co1 O10 2.112(3) .
Co1 O9 2.161(2) .
Co2 O3 1.996(3) 2_745
Co2 O2 2.007(2) .
Co2 O7 2.013(2) 2_645
Co2 O13 2.131(3) .
Co2 O9 2.154(2) .
Co2 O11 2.215(5) .
Si1 C8 1.863(3) .
Si1 C15 1.870(3) .
Si1 C1 1.869(3) .
Si1 C22 1.875(3) .
O1 C7 1.238(4) .
O2 C7 1.244(4) .
O3 C14 1.248(4) .
O3 Co2 1.996(3) 2_755
O4 C14 1.250(4) .
O4 Co1 2.065(2) 2_755
O5 C21 1.260(4) .
O5 Co1 2.105(2) 1_655
O6 C21 1.237(4) .
O7 C28 1.249(4) .
O7 Co2 2.013(2) 2_655
O8 C28 1.252(4) .
O10 C29 1.214(4) .
C1 C2 1.368(5) .
C1 C6 1.393(4) .
C2 C3 1.384(5) .
C3 C4 1.384(5) .
C4 C5 1.367(5) .
C5 C6 1.384(4) .
C5 C7 1.507(4) .
C8 C9 1.384(4) .
C8 C13 1.393(5) .
C9 C10 1.398(4) .
C10 C11 1.376(5) .
C10 C14 1.490(5) .
C11 C12 1.376(5) .
C12 C13 1.372(5) .
C15 C20 1.383(5) .
C15 C16 1.406(4) .
C16 C17 1.385(5) .
C17 C18 1.375(5) .
C17 C21 1.505(4) .
C18 C19 1.381(5) .
C19 C20 1.388(5) .
C22 C23 1.391(5) .
C22 C27 1.393(4) .
C23 C24 1.365(5) .
C24 C25 1.372(5) .
C25 C26 1.379(5) .
C26 C27 1.390(4) .
C26 C28 1.502(5) .
C29 N1 1.309(5) .
C30 N1 1.439(6) .
C31 N1 1.443(6) .

loop_
_platon_squeeze_void_nr
_platon_squeeze_void_average_x
_platon_squeeze_void_average_y
_platon_squeeze_void_average_z
_platon_squeeze_void_volume
_platon_squeeze_void_count_electrons
_platon_squeeze_void_content
1 0.500 0.500 0.000 748 217 ' '
2 -0.500 1.000 0.500 748 217 ' '
